data_8107248
loop_
_publ_author_name
'Zhang, Yu-Long'
'Liu, Shu-Lian'
'Hou, Gui-Ge'
'Wang, Lei'
'Zhang, Xiao-Fan'

_publ_section_title
;
 Crystal structure of
 (E)-7-bromo-2-(3,5-dimethoxybenzylidene)-3,4-dihydronaphthalen-1(2H)-one,
 C19H17BrO3
;
_journal_issue 5
_journal_name_full 'Zeitschrift f\"ur Kristallographie - New Crystal Structures'
_journal_page_first 907
_journal_page_last 909
_journal_paper_doi 10.1515/ncrs-2022-0316
_journal_volume 237
_journal_year 2022
_chemical_formula_moiety 'C19 H17 Br O3'
_chemical_formula_sum 'C19 H17 Br O3'
_chemical_formula_weight 373.23
_space_group_crystal_system triclinic
_space_group_IT_number 2
_space_group_name_Hall '-P 1'
_space_group_name_H-M_alt 'P -1'
_atom_sites_solution_hydrogens geom
_audit_creation_method SHELXL-2017/1
_cell_angle_alpha 93.634(11)
_cell_angle_beta 90.609(9)
_cell_angle_gamma 118.201(11)
_cell_formula_units_Z 2
_cell_length_a 8.2887(7)
_cell_length_b 8.4190(12)
_cell_length_c 13.1164(15)
_cell_measurement_reflns_used 2626
_cell_measurement_temperature 150.00(10)
_cell_measurement_theta_max 28.4550
_cell_measurement_theta_min 2.8500
_cell_volume 804.17(18)
_computing_cell_refinement 'CrysAlisPro 1.171.38.43f (Rigaku OD, 2017)'
_computing_data_collection 'CrysAlisPro 1.171.38.43f (Rigaku OD, 2017)'
_computing_data_reduction 'CrysAlisPro 1.171.38.43f (Rigaku OD, 2017)'
_computing_molecular_graphics 'Bruker SHELXTL'
_computing_publication_material 'Bruker SHELXTL'
_computing_structure_refinement 'SHELXL-2017/1 (Sheldrick, 2015)'
_computing_structure_solution 'SHELXL-2017/1 (Sheldrick, 2015)'
_diffrn_ambient_temperature 150.00(10)
_diffrn_measured_fraction_theta_full 0.997
_diffrn_measured_fraction_theta_max 0.997
_diffrn_measurement_device_type 'SuperNova, Dual, Cu at zero, AtlasS2'
_diffrn_measurement_method 'CCD plate'
_diffrn_radiation_type MoK\a
_diffrn_radiation_wavelength 0.71073
_diffrn_reflns_av_R_equivalents 0.0689
_diffrn_reflns_av_unetI/netI 0.0919
_diffrn_reflns_Laue_measured_fraction_full 0.997
_diffrn_reflns_Laue_measured_fraction_max 0.997
_diffrn_reflns_limit_h_max 8
_diffrn_reflns_limit_h_min -10
_diffrn_reflns_limit_k_max 10
_diffrn_reflns_limit_k_min -7
_diffrn_reflns_limit_l_max 15
_diffrn_reflns_limit_l_min -15
_diffrn_reflns_number 5429
_diffrn_reflns_point_group_measured_fraction_full 0.997
_diffrn_reflns_point_group_measured_fraction_max 0.997
_diffrn_reflns_theta_full 25.242
_diffrn_reflns_theta_max 25.500
_diffrn_reflns_theta_min 2.754
_diffrn_source 'micro-focus sealed X-ray tube'
_exptl_absorpt_coefficient_mu 2.568
_exptl_absorpt_correction_T_max 1.00000
_exptl_absorpt_correction_T_min 0.63061
_exptl_absorpt_correction_type multi-scan
_exptl_absorpt_process_details
;
CrysAlisPro 1.171.38.43f (Rigaku Oxford Diffraction, 2015)
Empirical absorption correction using spherical harmonics,
 implemented in SCALE3 ABSPACK scaling algorithm.
;
_exptl_crystal_colour colourless
_exptl_crystal_density_diffrn 1.541
_exptl_crystal_description block
_exptl_crystal_F_000 380
_exptl_crystal_size_max 0.150
_exptl_crystal_size_mid 0.120
_exptl_crystal_size_min 0.100
_refine_diff_density_max 1.725
_refine_diff_density_min -0.652
_refine_diff_density_rms 0.132
_refine_ls_extinction_coef 0.054(4)
_refine_ls_extinction_expression Fc^*^=kFc[1+0.001xFc^2^\l^3^/sin(2\q)]^-1/4^
_refine_ls_extinction_method 'SHELXL-2017/1 (Sheldrick 2017)'
_refine_ls_goodness_of_fit_ref 1.153
_refine_ls_hydrogen_treatment constr
_refine_ls_matrix_type full
_refine_ls_number_parameters 211
_refine_ls_number_reflns 2985
_refine_ls_number_restraints 0
_refine_ls_restrained_S_all 1.153
_refine_ls_R_factor_all 0.0862
_refine_ls_R_factor_gt 0.0738
_refine_ls_shift/su_max 0.000
_refine_ls_shift/su_mean 0.000
_refine_ls_structure_factor_coef Fsqd
_refine_ls_weighting_details 'w=1/[\s^2^(Fo^2^)+(0.0474P)^2^+2.9961P] where P=(Fo^2^+2Fc^2^)/3'
_refine_ls_weighting_scheme calc
_refine_ls_wR_factor_gt 0.1561
_refine_ls_wR_factor_ref 0.1614
_reflns_Friedel_coverage 0.000
_reflns_Friedel_fraction_full .
_reflns_Friedel_fraction_max .
_reflns_number_gt 2546
_reflns_number_total 2985
_reflns_threshold_expression 'I > 2\s(I)'
_cod_data_source_file suppl_j_ncrs-2022-0316_suppl.cif
_cod_data_source_block XF-2-11
_cod_database_code 8107248
_shelx_shelxl_version_number 2017/1
_shelx_space_group_comment
;
The symmetry employed for this shelxl refinement is uniquely defined
by the following loop, which should always be used as a source of
symmetry information in preference to the above space-group names.
They are only intended as comments.
;
_shelx_estimated_absorpt_t_min 0.699
_shelx_estimated_absorpt_t_max 0.783

loop_
_space_group_symop_operation_xyz
'x, y, z'
'-x, -y, -z'

loop_
_atom_site_label
_atom_site_type_symbol
_atom_site_fract_x
_atom_site_fract_y
_atom_site_fract_z
_atom_site_U_iso_or_equiv
_atom_site_adp_type
_atom_site_occupancy
_atom_site_site_symmetry_order
_atom_site_calc_flag
_atom_site_refinement_flags_posn
_atom_site_refinement_flags_adp
_atom_site_refinement_flags_occupancy
_atom_site_disorder_assembly
_atom_site_disorder_group
Br1 Br 1.06665(8) 0.74238(10) 0.21958(5) 0.0303(3) Uani 1 1 d . . . . .
C1 C 0.8426(8) 0.5624(8) 0.3815(4) 0.0195(13) Uani 1 1 d . . . . .
H1 H 0.771558 0.474543 0.330170 0.023 Uiso 1 1 calc R U . . .
C2 C 0.9975(8) 0.7158(8) 0.3582(4) 0.0206(13) Uani 1 1 d . . . . .
C3 C 1.1045(8) 0.8522(8) 0.4327(5) 0.0231(13) Uani 1 1 d . . . . .
H3 H 1.207276 0.955778 0.415461 0.028 Uiso 1 1 calc R U . . .
C4 C 1.0539(8) 0.8295(8) 0.5334(5) 0.0217(13) Uani 1 1 d . . . . .
H4 H 1.124545 0.919343 0.584029 0.026 Uiso 1 1 calc R U . . .
C5 C 0.8549(8) 0.6535(9) 0.6715(5) 0.0244(14) Uani 1 1 d . . . . .
H5A H 0.887366 0.771045 0.705500 0.029 Uiso 1 1 calc R U . . .
H5B H 0.928711 0.607489 0.703575 0.029 Uiso 1 1 calc R U . . .
C6 C 0.6522(8) 0.5254(8) 0.6865(4) 0.0204(13) Uani 1 1 d . . . . .
H6A H 0.636370 0.496944 0.757402 0.024 Uiso 1 1 calc R U . . .
H6B H 0.580705 0.585603 0.671510 0.024 Uiso 1 1 calc R U . . .
C7 C 0.5816(7) 0.3522(8) 0.6186(4) 0.0172(12) Uani 1 1 d . . . . .
C8 C 0.6324(8) 0.3708(8) 0.5091(4) 0.0153(12) Uani 1 1 d . . . . .
C9 C 0.7936(8) 0.5406(8) 0.4838(4) 0.0169(12) Uani 1 1 d . . . . .
C10 C 0.9000(8) 0.6756(8) 0.5605(4) 0.0198(13) Uani 1 1 d . . . . .
C11 C 0.4872(7) 0.1826(8) 0.6471(4) 0.0164(12) Uani 1 1 d . . . . .
H11 H 0.462205 0.091826 0.595573 0.020 Uiso 1 1 calc R U . . .
C12 C 0.4174(7) 0.1188(7) 0.7476(4) 0.0158(12) Uani 1 1 d . . . . .
C13 C 0.4095(7) -0.0439(8) 0.7722(4) 0.0168(12) Uani 1 1 d . . . . .
H13 H 0.445886 -0.107472 0.725625 0.020 Uiso 1 1 calc R U . . .
C14 C 0.3474(7) -0.1101(8) 0.8657(4) 0.0171(12) Uani 1 1 d . . . . .
C15 C 0.2896(8) -0.0191(8) 0.9355(4) 0.0179(12) Uani 1 1 d . . . . .
H15 H 0.249605 -0.063302 0.998698 0.021 Uiso 1 1 calc R U . . .
C16 C 0.2926(8) 0.1385(8) 0.9093(4) 0.0187(12) Uani 1 1 d . . . . .
C17 C 0.3555(8) 0.2097(8) 0.8166(4) 0.0171(12) Uani 1 1 d . . . . .
H17 H 0.356464 0.316094 0.800407 0.021 Uiso 1 1 calc R U . . .
C18 C 0.2627(9) -0.3543(9) 0.9729(5) 0.0281(15) Uani 1 1 d . . . . .
H18A H 0.331427 -0.277078 1.031810 0.042 Uiso 1 1 calc R U . . .
H18B H 0.262500 -0.468327 0.974168 0.042 Uiso 1 1 calc R U . . .
H18C H 0.139025 -0.373505 0.973577 0.042 Uiso 1 1 calc R U . . .
C19 C 0.2004(8) 0.1908(8) 1.0759(4) 0.0214(13) Uani 1 1 d . . . . .
H19A H 0.102114 0.069609 1.077040 0.032 Uiso 1 1 calc R U . . .
H19B H 0.167062 0.273034 1.112066 0.032 Uiso 1 1 calc R U . . .
H19C H 0.308928 0.199309 1.108233 0.032 Uiso 1 1 calc R U . . .
O1 O 0.5450(6) 0.2496(6) 0.4420(3) 0.0240(10) Uani 1 1 d . . . . .
O2 O 0.3450(6) -0.2711(6) 0.8822(3) 0.0263(10) Uani 1 1 d . . . . .
O3 O 0.2345(6) 0.2361(6) 0.9728(3) 0.0252(10) Uani 1 1 d . . . . .

loop_
_atom_site_aniso_label
_atom_site_aniso_U_11
_atom_site_aniso_U_22
_atom_site_aniso_U_33
_atom_site_aniso_U_23
_atom_site_aniso_U_13
_atom_site_aniso_U_12
Br1 0.0235(4) 0.0444(5) 0.0188(4) 0.0146(3) 0.0069(2) 0.0110(3)
C1 0.021(3) 0.023(3) 0.014(3) 0.005(2) 0.001(2) 0.009(3)
C2 0.014(3) 0.031(4) 0.019(3) 0.009(3) 0.003(2) 0.012(3)
C3 0.019(3) 0.021(3) 0.026(3) 0.006(3) 0.003(3) 0.007(3)
C4 0.022(3) 0.018(3) 0.024(3) -0.005(2) -0.003(2) 0.009(3)
C5 0.026(3) 0.021(3) 0.019(3) -0.004(3) -0.003(2) 0.006(3)
C6 0.018(3) 0.025(3) 0.014(3) 0.002(2) 0.004(2) 0.007(3)
C7 0.015(3) 0.021(3) 0.015(3) 0.001(2) 0.001(2) 0.008(2)
C8 0.020(3) 0.016(3) 0.010(3) -0.001(2) 0.001(2) 0.010(2)
C9 0.016(3) 0.020(3) 0.018(3) 0.002(2) 0.003(2) 0.012(2)
C10 0.017(3) 0.026(3) 0.019(3) 0.006(3) 0.005(2) 0.012(3)
C11 0.015(3) 0.019(3) 0.011(3) -0.004(2) -0.002(2) 0.004(2)
C12 0.013(3) 0.013(3) 0.015(3) 0.002(2) -0.001(2) 0.001(2)
C13 0.013(3) 0.016(3) 0.017(3) -0.004(2) 0.002(2) 0.004(2)
C14 0.016(3) 0.014(3) 0.020(3) 0.002(2) 0.003(2) 0.006(2)
C15 0.018(3) 0.023(3) 0.011(3) 0.005(2) 0.001(2) 0.008(2)
C16 0.018(3) 0.023(3) 0.016(3) -0.001(2) 0.003(2) 0.011(3)
C17 0.020(3) 0.014(3) 0.016(3) 0.004(2) 0.001(2) 0.007(2)
C18 0.032(4) 0.021(3) 0.032(4) 0.009(3) 0.009(3) 0.013(3)
C19 0.024(3) 0.025(3) 0.013(3) -0.004(2) 0.000(2) 0.011(3)
O1 0.028(2) 0.021(2) 0.012(2) -0.0032(18) 0.0017(17) 0.0031(19)
O2 0.036(3) 0.016(2) 0.028(2) 0.0073(19) 0.011(2) 0.013(2)
O3 0.044(3) 0.024(2) 0.017(2) 0.0040(18) 0.0122(19) 0.023(2)

loop_
_atom_type_symbol
_atom_type_description
_atom_type_scat_dispersion_real
_atom_type_scat_dispersion_imag
_atom_type_scat_source
C C 0.0033 0.0016 'International Tables Vol C Tables 4.2.6.8 and 6.1.1.4'
H H 0.0000 0.0000 'International Tables Vol C Tables 4.2.6.8 and 6.1.1.4'
O O 0.0106 0.0060 'International Tables Vol C Tables 4.2.6.8 and 6.1.1.4'
Br Br -0.2901 2.4595 'International Tables Vol C Tables 4.2.6.8 and 6.1.1.4'

loop_
_geom_angle_atom_site_label_1
_geom_angle_atom_site_label_2
_geom_angle_atom_site_label_3
_geom_angle
_geom_angle_site_symmetry_1
_geom_angle_site_symmetry_3
C2 C1 C9 119.2(6) . .
C2 C1 H1 120.4 . .
C9 C1 H1 120.4 . .
C1 C2 C3 122.0(5) . .
C1 C2 Br1 119.0(5) . .
C3 C2 Br1 119.0(4) . .
C4 C3 C2 118.3(5) . .
C4 C3 H3 120.9 . .
C2 C3 H3 120.9 . .
C3 C4 C10 121.6(6) . .
C3 C4 H4 119.2 . .
C10 C4 H4 119.2 . .
C10 C5 C6 113.1(5) . .
C10 C5 H5A 109.0 . .
C6 C5 H5A 109.0 . .
C10 C5 H5B 109.0 . .
C6 C5 H5B 109.0 . .
H5A C5 H5B 107.8 . .
C7 C6 C5 112.0(5) . .
C7 C6 H6A 109.2 . .
C5 C6 H6A 109.2 . .
C7 C6 H6B 109.2 . .
C5 C6 H6B 109.2 . .
H6A C6 H6B 107.9 . .
C11 C7 C8 116.4(5) . .
C11 C7 C6 127.0(5) . .
C8 C7 C6 116.5(5) . .
O1 C8 C9 120.7(5) . .
O1 C8 C7 121.5(5) . .
C9 C8 C7 117.8(5) . .
C1 C9 C10 120.0(5) . .
C1 C9 C8 118.9(5) . .
C10 C9 C8 121.1(5) . .
C4 C10 C9 119.0(5) . .
C4 C10 C5 119.7(6) . .
C9 C10 C5 121.3(5) . .
C7 C11 C12 129.8(5) . .
C7 C11 H11 115.1 . .
C12 C11 H11 115.1 . .
C13 C12 C17 119.6(5) . .
C13 C12 C11 117.0(5) . .
C17 C12 C11 123.4(5) . .
C14 C13 C12 119.8(5) . .
C14 C13 H13 120.1 . .
C12 C13 H13 120.1 . .
O2 C14 C13 115.2(5) . .
O2 C14 C15 123.8(5) . .
C13 C14 C15 121.0(5) . .
C16 C15 C14 118.7(5) . .
C16 C15 H15 120.6 . .
C14 C15 H15 120.6 . .
O3 C16 C15 122.8(5) . .
O3 C16 C17 115.3(5) . .
C15 C16 C17 121.8(5) . .
C16 C17 C12 119.0(5) . .
C16 C17 H17 120.5 . .
C12 C17 H17 120.5 . .
O2 C18 H18A 109.5 . .
O2 C18 H18B 109.5 . .
H18A C18 H18B 109.5 . .
O2 C18 H18C 109.5 . .
H18A C18 H18C 109.5 . .
H18B C18 H18C 109.5 . .
O3 C19 H19A 109.5 . .
O3 C19 H19B 109.5 . .
H19A C19 H19B 109.5 . .
O3 C19 H19C 109.5 . .
H19A C19 H19C 109.5 . .
H19B C19 H19C 109.5 . .
C14 O2 C18 116.9(5) . .
C16 O3 C19 118.4(4) . .

loop_
_geom_bond_atom_site_label_1
_geom_bond_atom_site_label_2
_geom_bond_distance
_geom_bond_site_symmetry_2
Br1 C2 1.908(6) .
C1 C2 1.379(8) .
C1 C9 1.403(8) .
C1 H1 0.9300 .
C2 C3 1.391(9) .
C3 C4 1.387(8) .
C3 H3 0.9300 .
C4 C10 1.392(8) .
C4 H4 0.9300 .
C5 C10 1.507(8) .
C5 C6 1.532(8) .
C5 H5A 0.9700 .
C5 H5B 0.9700 .
C6 C7 1.510(8) .
C6 H6A 0.9700 .
C6 H6B 0.9700 .
C7 C11 1.344(8) .
C7 C8 1.498(7) .
C8 O1 1.230(7) .
C8 C9 1.484(8) .
C9 C10 1.404(9) .
C11 C12 1.475(7) .
C11 H11 0.9300 .
C12 C13 1.398(8) .
C12 C17 1.401(8) .
C13 C14 1.382(8) .
C13 H13 0.9300 .
C14 O2 1.377(7) .
C14 C15 1.386(8) .
C15 C16 1.380(8) .
C15 H15 0.9300 .
C16 O3 1.377(7) .
C16 C17 1.385(8) .
C17 H17 0.9300 .
C18 O2 1.429(7) .
C18 H18A 0.9600 .
C18 H18B 0.9600 .
C18 H18C 0.9600 .
C19 O3 1.424(7) .
C19 H19A 0.9600 .
C19 H19B 0.9600 .
C19 H19C 0.9600 .

loop_
_geom_hbond_atom_site_label_D
_geom_hbond_atom_site_label_H
_geom_hbond_atom_site_label_A
_geom_hbond_distance_DH
_geom_hbond_distance_HA
_geom_hbond_distance_DA
_geom_hbond_angle_DHA
_geom_hbond_site_symmetry_A
_geom_hbond_publ_flag
C19 H19C O2 0.96 2.64 3.530(8) 154.9 2_657 yes
C18 H18B O3 0.96 2.39 3.344(8) 175.0 1_545 yes
C13 H13 O1 0.93 2.46 3.325(7) 155.7 2_656 yes

loop_
_geom_torsion_atom_site_label_1
_geom_torsion_atom_site_label_2
_geom_torsion_atom_site_label_3
_geom_torsion_atom_site_label_4
_geom_torsion
_geom_torsion_site_symmetry_1
_geom_torsion_site_symmetry_2
_geom_torsion_site_symmetry_3
_geom_torsion_site_symmetry_4
C9 C1 C2 C3 -1.6(9) . . . .
C9 C1 C2 Br1 178.6(4) . . . .
C1 C2 C3 C4 1.2(9) . . . .
Br1 C2 C3 C4 -179.0(4) . . . .
C2 C3 C4 C10 -0.3(9) . . . .
C10 C5 C6 C7 47.1(7) . . . .
C5 C6 C7 C11 130.1(6) . . . .
C5 C6 C7 C8 -45.6(7) . . . .
C11 C7 C8 O1 24.1(8) . . . .
C6 C7 C8 O1 -159.7(5) . . . .
C11 C7 C8 C9 -155.4(5) . . . .
C6 C7 C8 C9 20.8(7) . . . .
C2 C1 C9 C10 1.2(8) . . . .
C2 C1 C9 C8 -176.8(5) . . . .
O1 C8 C9 C1 1.3(8) . . . .
C7 C8 C9 C1 -179.1(5) . . . .
O1 C8 C9 C10 -176.6(5) . . . .
C7 C8 C9 C10 2.9(8) . . . .
C3 C4 C10 C9 -0.1(9) . . . .
C3 C4 C10 C5 177.5(5) . . . .
C1 C9 C10 C4 -0.3(8) . . . .
C8 C9 C10 C4 177.6(5) . . . .
C1 C9 C10 C5 -177.9(5) . . . .
C8 C9 C10 C5 0.1(8) . . . .
C6 C5 C10 C4 156.9(6) . . . .
C6 C5 C10 C9 -25.6(8) . . . .
C8 C7 C11 C12 -180.0(5) . . . .
C6 C7 C11 C12 4.3(10) . . . .
C7 C11 C12 C13 -148.3(6) . . . .
C7 C11 C12 C17 33.6(9) . . . .
C17 C12 C13 C14 -2.5(8) . . . .
C11 C12 C13 C14 179.3(5) . . . .
C12 C13 C14 O2 -180.0(5) . . . .
C12 C13 C14 C15 1.1(9) . . . .
O2 C14 C15 C16 -177.9(5) . . . .
C13 C14 C15 C16 0.9(9) . . . .
C14 C15 C16 O3 178.7(5) . . . .
C14 C15 C16 C17 -1.5(9) . . . .
O3 C16 C17 C12 179.9(5) . . . .
C15 C16 C17 C12 0.1(9) . . . .
C13 C12 C17 C16 2.0(8) . . . .
C11 C12 C17 C16 -179.9(5) . . . .
C13 C14 O2 C18 -173.2(5) . . . .
C15 C14 O2 C18 5.7(8) . . . .
C15 C16 O3 C19 11.3(8) . . . .
C17 C16 O3 C19 -168.6(5) . . . .
